data_7035782
loop_
_publ_author_name
'Chernyshev, Alexander N.'
'Chernysheva, Maria V.'
'Hirva, Pipsa'
'Kukushkin, Vadim Yu'
'Haukka, Matti'

_publ_section_title
;
 Weak aurophilic interactions in a series of Au(iii) double salts.
;
_journal_issue 32
_journal_name_full 'Dalton transactions (Cambridge, England : 2003)'
_journal_page_first 14523
_journal_page_last 14531
_journal_paper_doi 10.1039/c4dt03167a
_journal_volume 44
_journal_year 2015
_chemical_formula_moiety '2(C8 H7 N4), Au Br4, Au Br2'
_chemical_formula_sum 'C16 H14 Au2 Br6 N8'
_chemical_formula_weight 1191.74
_chemical_name_systematic
;
 ?
;
_space_group_crystal_system triclinic
_space_group_IT_number 2
_space_group_name_Hall '-P 1'
_space_group_name_H-M_alt 'P -1'
_symmetry_space_group_name_Hall '-P 1'
_symmetry_space_group_name_H-M 'P -1'
_atom_sites_solution_hydrogens mixed
_audit_creation_method SHELXL-2014
_audit_update_record
;
2014-10-14 deposited with the CCDC.
2015-07-14 downloaded from the CCDC.
;
_cell_angle_alpha 94.9890(10)
_cell_angle_beta 90.8080(10)
_cell_angle_gamma 106.4590(10)
_cell_formula_units_Z 2
_cell_length_a 7.8158(3)
_cell_length_b 9.9916(4)
_cell_length_c 17.1423(7)
_cell_measurement_reflns_used 9914
_cell_measurement_temperature 120(2)
_cell_measurement_theta_max 32.48
_cell_measurement_theta_min 2.39
_cell_volume 1277.91(9)
_computing_cell_refinement 'Denzo/Scalepack (Otwinowski & Minor, 1997)'
_computing_data_collection 'Collect (Bruker AXS BV, 1997-2008)'
_computing_data_reduction 'Denzo/Scalepack (Otwinowski & Minor, 1997)'
_computing_molecular_graphics 'CrystaMaker (CrystalMaker Software ltd., 2011)'
_computing_publication_material 'SHELXL-2014 (Sheldrick, 2014)'
_computing_structure_refinement 'SHELXL-2014 (Sheldrick, 2014)'
_computing_structure_solution 'SUPERFLIP (Palatinus & Chapuis, 2007)'
_diffrn_ambient_temperature 120(2)
_diffrn_detector_area_resol_mean 16
_diffrn_measured_fraction_theta_full 1.000
_diffrn_measured_fraction_theta_max 0.994
_diffrn_measurement_device '62mm x 62mm CCD camera on three-circle goniostat'
_diffrn_measurement_device_type 'Bruker SMART APEX II CCD'
_diffrn_measurement_method '\f scans and \w scans'
_diffrn_radiation_monochromator 'flat graphite crystal'
_diffrn_radiation_type MoK\a
_diffrn_radiation_wavelength 0.71073
_diffrn_reflns_av_R_equivalents 0.0341
_diffrn_reflns_av_unetI/netI 0.0363
_diffrn_reflns_laue_measured_fraction_full 1.000
_diffrn_reflns_laue_measured_fraction_max 0.994
_diffrn_reflns_limit_h_max 11
_diffrn_reflns_limit_h_min -11
_diffrn_reflns_limit_k_max 13
_diffrn_reflns_limit_k_min -14
_diffrn_reflns_limit_l_max 24
_diffrn_reflns_limit_l_min -24
_diffrn_reflns_number 32103
_diffrn_reflns_point_group_measured_fraction_full 1.000
_diffrn_reflns_point_group_measured_fraction_max 0.994
_diffrn_reflns_theta_full 25.242
_diffrn_reflns_theta_max 30.499
_diffrn_reflns_theta_min 2.135
_exptl_absorpt_coefficient_mu 20.870
_exptl_absorpt_correction_T_max 0.0843
_exptl_absorpt_correction_T_min 0.0127
_exptl_absorpt_correction_type multi-scan
_exptl_absorpt_process_details
;
SADABS-2008/1 (Bruker, 2008)
Additional spherical absorption correction applied with mu*r =  0.0000
Lambda/2 correction factor = 0.0015
;
_exptl_crystal_colour brown
_exptl_crystal_density_diffrn 3.097
_exptl_crystal_description block
_exptl_crystal_F_000 1068
_exptl_crystal_size_max 0.213
_exptl_crystal_size_mid 0.201
_exptl_crystal_size_min 0.129
_refine_diff_density_max 1.624
_refine_diff_density_min -2.061
_refine_diff_density_rms 0.203
_refine_ls_extinction_method none
_refine_ls_goodness_of_fit_ref 1.023
_refine_ls_hydrogen_treatment mixed
_refine_ls_matrix_type full
_refine_ls_number_parameters 293
_refine_ls_number_reflns 7759
_refine_ls_number_restraints 0
_refine_ls_restrained_S_all 1.023
_refine_ls_R_factor_all 0.0406
_refine_ls_R_factor_gt 0.0252
_refine_ls_shift/su_max 0.002
_refine_ls_shift/su_mean 0.000
_refine_ls_structure_factor_coef Fsqd
_refine_ls_weighting_details 'w=1/[\s^2^(Fo^2^)+(0.0227P)^2^+0.0662P] where P=(Fo^2^+2Fc^2^)/3'
_refine_ls_weighting_scheme calc
_refine_ls_wR_factor_gt 0.0470
_refine_ls_wR_factor_ref 0.0505
_reflns_Friedel_coverage 0.000
_reflns_number_gt 6333
_reflns_number_total 7759
_reflns_threshold_expression 'I > 2\s(I)'
_cod_data_source_file c4dt03167a2.cif
_cod_data_source_block 13
_cod_depositor_comments 'Adding full bibliography for 7035778--7035794.cif.'
_cod_database_code 7035782
_shelx_space_group_comment
;
The symmetry employed for this shelxl refinement is uniquely defined
by the following loop, which should always be used as a source of
symmetry information in preference to the above space-group names.
They are only intended as comments.
;
_shelx_estimated_absorpt_t_min 0.095
_shelx_estimated_absorpt_t_max 0.174
_shelxl_version_number 2014-3

loop_
_space_group_symop_operation_xyz
'x, y, z'
'-x, -y, -z'

loop_
_atom_site_label
_atom_site_type_symbol
_atom_site_fract_x
_atom_site_fract_y
_atom_site_fract_z
_atom_site_U_iso_or_equiv
_atom_site_adp_type
_atom_site_occupancy
_atom_site_site_symmetry_order
_atom_site_calc_flag
_atom_site_refinement_flags_posn
_atom_site_refinement_flags_adp
Au1 Au 0.30593(2) 0.31268(2) 0.46905(2) 0.01420(4) Uani 1 1 d . .
Au2 Au 0.68178(2) 0.19124(2) 0.04342(2) 0.02024(4) Uani 1 1 d . .
Br1 Br 0.42172(4) 0.32837(4) 0.33838(2) 0.01854(8) Uani 1 1 d . .
Br2 Br 0.24655(5) 0.53689(4) 0.46475(2) 0.02004(8) Uani 1 1 d . .
Br5 Br 0.77009(5) 0.33725(4) -0.06003(3) 0.02624(9) Uani 1 1 d . .
Br3 Br 0.18323(5) 0.29365(4) 0.59827(2) 0.02431(9) Uani 1 1 d . .
Br6 Br 0.61228(5) 0.04934(4) 0.15002(3) 0.02573(9) Uani 1 1 d . .
Br4 Br 0.35931(5) 0.08652(4) 0.47210(3) 0.02522(9) Uani 1 1 d . .
N1 N -0.0489(3) 0.3035(3) 0.28233(19) 0.0150(6) Uani 1 1 d . .
H1 H -0.0326 0.3717 0.2516 0.018 Uiso 1 1 calc R U
N7 N 0.1596(4) 0.8476(3) 0.24816(19) 0.0168(6) Uani 1 1 d . .
N4 N 0.0903(4) 0.2908(3) 0.1399(2) 0.0193(7) Uani 1 1 d . .
N8 N 0.1836(4) 0.6248(3) 0.26785(19) 0.0180(7) Uani 1 1 d . .
N3 N 0.1183(4) 0.0642(3) 0.15795(19) 0.0177(7) Uani 1 1 d . .
N2 N -0.0154(4) 0.0840(3) 0.30250(19) 0.0161(6) Uani 1 1 d . .
N5 N -0.1610(4) 0.5097(3) 0.21003(19) 0.0165(6) Uani 1 1 d . .
C4 C 0.0011(4) 0.1874(4) 0.2589(2) 0.0148(7) Uani 1 1 d . .
N6 N -0.1671(4) 0.7386(3) 0.1820(2) 0.0207(7) Uani 1 1 d . .
C5 C 0.0772(4) 0.1820(4) 0.1802(2) 0.0156(7) Uani 1 1 d . .
C12 C -0.0904(4) 0.6477(4) 0.2083(2) 0.0167(7) Uani 1 1 d . .
C1 C -0.1224(4) 0.3154(4) 0.3515(2) 0.0173(8) Uani 1 1 d . .
H1A H -0.1575 0.3967 0.3678 0.021 Uiso 1 1 calc R U
C3 C -0.0894(4) 0.0942(4) 0.3715(2) 0.0193(8) Uani 1 1 d . .
H3 H -0.1035 0.0195 0.4039 0.023 Uiso 1 1 calc R U
C2 C -0.1463(5) 0.2078(4) 0.3984(2) 0.0204(8) Uani 1 1 d . .
H2 H -0.2002 0.2114 0.4475 0.024 Uiso 1 1 calc R U
C13 C 0.0920(5) 0.7063(4) 0.2425(2) 0.0164(7) Uani 1 1 d . .
C11 C -0.3349(5) 0.6841(4) 0.1535(2) 0.0210(8) Uani 1 1 d . .
H11 H -0.3961 0.7447 0.1339 0.025 Uiso 1 1 calc R U
C9 C -0.3291(5) 0.4584(4) 0.1804(2) 0.0207(8) Uani 1 1 d . .
H9 H -0.3862 0.3606 0.1793 0.025 Uiso 1 1 calc R U
C6 C 0.1766(5) 0.0555(4) 0.0860(2) 0.0228(8) Uani 1 1 d . .
H6 H 0.2092 -0.0260 0.0674 0.027 Uiso 1 1 calc R U
C14 C 0.3206(4) 0.9118(4) 0.2811(2) 0.0191(8) Uani 1 1 d . .
H14 H 0.3654 1.0111 0.2860 0.023 Uiso 1 1 calc R U
C15 C 0.4205(5) 0.8304(4) 0.3080(2) 0.0224(8) Uani 1 1 d . .
H15 H 0.5361 0.8717 0.3318 0.027 Uiso 1 1 calc R U
C8 C 0.1461(5) 0.2782(4) 0.0670(2) 0.0218(8) Uani 1 1 d . .
H8 H 0.1549 0.3526 0.0350 0.026 Uiso 1 1 calc R U
C16 C 0.3467(5) 0.6873(4) 0.2991(2) 0.0199(8) Uani 1 1 d . .
H16 H 0.4158 0.6300 0.3160 0.024 Uiso 1 1 calc R U
C7 C 0.1917(5) 0.1607(4) 0.0368(2) 0.0240(9) Uani 1 1 d . .
H7 H 0.2312 0.1526 -0.0151 0.029 Uiso 1 1 calc R U
C10 C -0.4215(5) 0.5440(4) 0.1514(3) 0.0248(9) Uani 1 1 d . .
H10 H -0.5407 0.5069 0.1307 0.030 Uiso 1 1 calc R U
H7A H 0.105(5) 0.900(4) 0.225(2) 0.021(11) Uiso 1 1 d . .

loop_
_atom_site_aniso_label
_atom_site_aniso_U_11
_atom_site_aniso_U_22
_atom_site_aniso_U_33
_atom_site_aniso_U_23
_atom_site_aniso_U_13
_atom_site_aniso_U_12
Au1 0.01516(6) 0.01326(7) 0.01536(8) 0.00407(5) 0.00164(5) 0.00515(5)
Au2 0.02306(7) 0.01869(8) 0.02071(9) 0.00187(6) 0.00071(6) 0.00875(6)
Br1 0.02015(15) 0.01979(18) 0.0166(2) 0.00460(15) 0.00352(14) 0.00622(13)
Br2 0.02588(16) 0.01629(18) 0.0209(2) 0.00418(15) 0.00293(15) 0.00995(14)
Br5 0.03346(19) 0.0253(2) 0.0228(2) 0.00717(18) 0.00090(17) 0.01162(16)
Br3 0.03418(19) 0.0216(2) 0.0202(2) 0.00697(17) 0.01027(17) 0.01105(16)
Br6 0.02622(17) 0.0221(2) 0.0278(2) 0.00776(18) 0.00077(16) 0.00363(15)
Br4 0.03656(19) 0.01885(19) 0.0262(2) 0.00879(17) 0.00914(17) 0.01524(16)
N1 0.0169(13) 0.0084(14) 0.0207(18) 0.0055(13) 0.0011(12) 0.0039(11)
N7 0.0228(14) 0.0119(15) 0.0179(18) 0.0061(13) 0.0039(13) 0.0073(12)
N4 0.0245(15) 0.0147(15) 0.0204(19) 0.0054(14) -0.0008(13) 0.0072(12)
N8 0.0234(14) 0.0144(15) 0.0194(18) 0.0058(13) 0.0051(13) 0.0092(12)
N3 0.0204(13) 0.0138(15) 0.0216(19) 0.0004(13) -0.0011(13) 0.0096(12)
N2 0.0179(13) 0.0093(14) 0.0209(18) 0.0043(13) -0.0002(12) 0.0027(11)
N5 0.0228(14) 0.0133(15) 0.0150(17) 0.0043(13) 0.0030(12) 0.0067(12)
C4 0.0158(14) 0.0131(17) 0.017(2) 0.0015(15) -0.0031(14) 0.0068(13)
N6 0.0254(15) 0.0152(16) 0.024(2) 0.0072(14) 0.0013(14) 0.0082(13)
C5 0.0133(14) 0.0143(17) 0.019(2) 0.0035(15) -0.0004(14) 0.0030(13)
C12 0.0222(16) 0.0151(18) 0.016(2) 0.0040(15) 0.0051(15) 0.0091(14)
C1 0.0199(16) 0.0146(18) 0.020(2) 0.0023(15) 0.0012(15) 0.0093(14)
C3 0.0208(16) 0.0166(18) 0.021(2) 0.0064(16) 0.0020(15) 0.0039(14)
C2 0.0214(16) 0.0205(19) 0.019(2) 0.0044(16) 0.0053(15) 0.0045(15)
C13 0.0259(17) 0.0140(17) 0.0119(19) 0.0044(15) 0.0041(15) 0.0087(14)
C11 0.0233(17) 0.0190(19) 0.024(2) 0.0061(17) 0.0001(16) 0.0098(15)
C9 0.0251(17) 0.0150(18) 0.021(2) 0.0029(16) 0.0050(16) 0.0032(14)
C6 0.0276(18) 0.020(2) 0.024(2) 0.0001(17) 0.0040(17) 0.0122(16)
C14 0.0243(17) 0.0137(18) 0.019(2) 0.0054(16) 0.0029(15) 0.0037(14)
C15 0.0247(17) 0.024(2) 0.021(2) 0.0073(17) -0.0002(16) 0.0092(16)
C8 0.0255(17) 0.0194(19) 0.021(2) 0.0071(17) 0.0011(16) 0.0051(15)
C16 0.0250(17) 0.022(2) 0.016(2) 0.0096(17) 0.0046(15) 0.0111(15)
C7 0.0305(19) 0.026(2) 0.019(2) 0.0058(18) 0.0051(17) 0.0120(17)
C10 0.0243(18) 0.023(2) 0.026(2) 0.0028(18) -0.0036(17) 0.0053(16)

loop_
_atom_type_symbol
_atom_type_description
_atom_type_scat_dispersion_real
_atom_type_scat_dispersion_imag
_atom_type_scat_source
C C 0.0033 0.0016 'International Tables Vol C Tables 4.2.6.8 and 6.1.1.4'
H H 0.0000 0.0000 'International Tables Vol C Tables 4.2.6.8 and 6.1.1.4'
N N 0.0061 0.0033 'International Tables Vol C Tables 4.2.6.8 and 6.1.1.4'
Br Br -0.2901 2.4595 'International Tables Vol C Tables 4.2.6.8 and 6.1.1.4'
Au Au -2.0133 8.8022 'International Tables Vol C Tables 4.2.6.8 and 6.1.1.4'

loop_
_geom_angle_atom_site_label_1
_geom_angle_atom_site_label_2
_geom_angle_atom_site_label_3
_geom_angle
Br4 Au1 Br2 178.839(15)
Br4 Au1 Br3 90.217(14)
Br2 Au1 Br3 89.800(14)
Br4 Au1 Br1 89.623(14)
Br2 Au1 Br1 90.331(13)
Br3 Au1 Br1 178.617(14)
Br5 Au2 Br6 176.419(14)
C1 N1 C4 120.8(3)
C1 N1 H1 119.6
C4 N1 H1 119.6
C14 N7 C13 121.6(3)
C14 N7 H7A 117(3)
C13 N7 H7A 121(3)
C5 N4 C8 115.4(3)
C13 N8 C16 117.2(3)
C6 N3 C5 115.4(3)
C4 N2 C3 117.2(3)
C12 N5 C9 115.2(3)
N2 C4 N1 122.7(3)
N2 C4 C5 120.5(3)
N1 C4 C5 116.9(3)
C12 N6 C11 115.5(3)
N4 C5 N3 127.9(4)
N4 C5 C4 116.8(3)
N3 C5 C4 115.2(3)
N6 C12 N5 127.8(3)
N6 C12 C13 116.3(3)
N5 C12 C13 115.9(3)
N1 C1 C2 118.6(3)
N1 C1 H1A 120.7
C2 C1 H1A 120.7
N2 C3 C2 123.2(3)
N2 C3 H3 118.4
C2 C3 H3 118.4
C1 C2 C3 117.6(4)
C1 C2 H2 121.2
C3 C2 H2 121.2
N8 C13 N7 121.8(3)
N8 C13 C12 121.4(3)
N7 C13 C12 116.7(3)
N6 C11 C10 122.3(3)
N6 C11 H11 118.9
C10 C11 H11 118.9
N5 C9 C10 121.7(3)
N5 C9 H9 119.1
C10 C9 H9 119.1
N3 C6 C7 122.4(4)
N3 C6 H6 118.8
C7 C6 H6 118.8
N7 C14 C15 118.3(3)
N7 C14 H14 120.9
C15 C14 H14 120.9
C16 C15 C14 117.6(3)
C16 C15 H15 121.2
C14 C15 H15 121.2
N4 C8 C7 122.3(3)
N4 C8 H8 118.9
C7 C8 H8 118.9
N8 C16 C15 123.4(3)
N8 C16 H16 118.3
C15 C16 H16 118.3
C8 C7 C6 116.5(4)
C8 C7 H7 121.7
C6 C7 H7 121.7
C11 C10 C9 117.6(3)
C11 C10 H10 121.2
C9 C10 H10 121.2

loop_
_geom_bond_atom_site_label_1
_geom_bond_atom_site_label_2
_geom_bond_distance
_geom_bond_publ_flag
Au1 Br4 2.4160(4) yes
Au1 Br2 2.4200(4) yes
Au1 Br3 2.4276(4) yes
Au1 Br1 2.4287(4) yes
Au2 Br5 2.3798(4) yes
Au2 Br6 2.3847(4) yes
N1 C1 1.336(5) ?
N1 C4 1.356(4) ?
N1 H1 0.8800 ?
N7 C14 1.332(4) ?
N7 C13 1.354(4) ?
N7 H7A 0.88(4) ?
N4 C5 1.319(4) ?
N4 C8 1.336(5) ?
N8 C13 1.322(4) ?
N8 C16 1.331(4) ?
N3 C6 1.326(5) ?
N3 C5 1.332(4) ?
N2 C4 1.305(4) ?
N2 C3 1.333(5) ?
N5 C12 1.335(4) ?
N5 C9 1.342(4) ?
C4 C5 1.486(5) ?
N6 C12 1.326(4) ?
N6 C11 1.337(4) ?
C12 C13 1.470(5) ?
C1 C2 1.370(5) ?
C1 H1A 0.9500 ?
C3 C2 1.378(5) ?
C3 H3 0.9500 ?
C2 H2 0.9500 ?
C11 C10 1.368(5) ?
C11 H11 0.9500 ?
C9 C10 1.384(5) ?
C9 H9 0.9500 ?
C6 C7 1.385(5) ?
C6 H6 0.9500 ?
C14 C15 1.377(5) ?
C14 H14 0.9500 ?
C15 C16 1.376(5) ?
C15 H15 0.9500 ?
C8 C7 1.382(5) ?
C8 H8 0.9500 ?
C16 H16 0.9500 ?
C7 H7 0.9500 ?
C10 H10 0.9500 ?

loop_
_geom_hbond_atom_site_label_D
_geom_hbond_atom_site_label_H
_geom_hbond_atom_site_label_A
_geom_hbond_distance_DH
_geom_hbond_distance_HA
_geom_hbond_distance_DA
_geom_hbond_angle_DHA
_geom_hbond_site_symmetry_A
_geom_hbond_publ_flag
N1 H1 N8 0.88 2.60 3.243(4) 130.5 . yes
N1 H1 N5 0.88 2.09 2.827(4) 141.3 . yes
N7 H7A N3 0.88(4) 2.06(4) 2.853(4) 149(3) 1_565 yes
N7 H7A N2 0.88(4) 2.58(4) 3.130(4) 122(3) 1_565 yes

loop_
_geom_torsion_atom_site_label_1
_geom_torsion_atom_site_label_2
_geom_torsion_atom_site_label_3
_geom_torsion_atom_site_label_4
_geom_torsion
C3 N2 C4 N1 1.9(5)
C3 N2 C4 C5 -178.2(3)
C1 N1 C4 N2 -1.6(5)
C1 N1 C4 C5 178.4(3)
C8 N4 C5 N3 2.4(5)
C8 N4 C5 C4 -175.0(3)
C6 N3 C5 N4 -1.2(5)
C6 N3 C5 C4 176.3(3)
N2 C4 C5 N4 -179.7(3)
N1 C4 C5 N4 0.3(4)
N2 C4 C5 N3 2.5(5)
N1 C4 C5 N3 -177.5(3)
C11 N6 C12 N5 -0.5(6)
C11 N6 C12 C13 -178.0(3)
C9 N5 C12 N6 1.0(6)
C9 N5 C12 C13 178.4(3)
C4 N1 C1 C2 0.0(5)
C4 N2 C3 C2 -0.6(5)
N1 C1 C2 C3 1.2(5)
N2 C3 C2 C1 -0.9(5)
C16 N8 C13 N7 -0.4(5)
C16 N8 C13 C12 -178.9(3)
C14 N7 C13 N8 -1.4(6)
C14 N7 C13 C12 177.2(3)
N6 C12 C13 N8 -177.5(3)
N5 C12 C13 N8 4.8(5)
N6 C12 C13 N7 3.9(5)
N5 C12 C13 N7 -173.8(3)
C12 N6 C11 C10 -0.1(6)
C12 N5 C9 C10 -0.8(6)
C5 N3 C6 C7 -0.8(5)
C13 N7 C14 C15 1.6(6)
N7 C14 C15 C16 -0.1(6)
C5 N4 C8 C7 -1.7(5)
C13 N8 C16 C15 2.0(6)
C14 C15 C16 N8 -1.7(6)
N4 C8 C7 C6 0.0(5)
N3 C6 C7 C8 1.3(6)
N6 C11 C10 C9 0.2(6)
N5 C9 C10 C11 0.3(6)
